data_4066940
loop_
_publ_author_name
'Magriz, Antonio'
'G\'omez-Bujedo, Silvia'
'\'Alvarez, Eleuterio'
'Fern\'andez, Rosario'
'Lassaletta, Jos\'e M.'

_publ_section_title
;
 Phthalazin-2-ylidenes As Cyclic Amino Aryl Carbene Ligands in Rhodium(I)
 and Iridium(I) Complexes
;
_journal_issue 22
_journal_name_full Organometallics
_journal_page_first 5941
_journal_paper_doi 10.1021/om100723b
_journal_volume 29
_journal_year 2010
_chemical_formula_moiety 'C29 H28 Br Ir N2'
_chemical_formula_sum 'C29 H28 Br Ir N2'
_chemical_formula_weight 676.64
_chemical_name_systematic
; 
 ? 
;
_space_group_IT_number 2
_symmetry_cell_setting triclinic
_symmetry_space_group_name_Hall '-P 1'
_symmetry_space_group_name_H-M 'P -1'
_atom_sites_solution_hydrogens geom
_atom_sites_solution_primary direct
_atom_sites_solution_secondary difmap
_audit_creation_method SHELXL-97
_cell_angle_alpha 101.6600(10)
_cell_angle_beta 94.6370(10)
_cell_angle_gamma 116.0520(10)
_cell_formula_units_Z 2
_cell_length_a 10.1122(3)
_cell_length_b 11.1880(3)
_cell_length_c 12.1894(6)
_cell_measurement_reflns_used 9982
_cell_measurement_temperature 173(2)
_cell_measurement_theta_max 3.34
_cell_measurement_theta_min 2.28
_cell_volume 1190.61(8)
_computing_cell_refinement 'Bruker (2006). APEX 2. Version 2.1.'
_computing_data_collection 'Bruker (2006). APEX 2. Version 2.1.'
_computing_data_reduction 'Bruker (2006). APEX 2. Version 2.1.'
_computing_molecular_graphics 'XP, SHELXTL v. 6.14 (Bruker, 2003)'
_computing_publication_material 'XCIF, SHELXTL v. 6.14 (Bruker, 2003)'
_computing_structure_refinement 'XL, SHELXTL v. 6.14 (Bruker, 2003)'
_computing_structure_solution 'Bruker (2006). APEX 2. Version 2.1.'
_diffrn_ambient_temperature 173(2)
_diffrn_detector_area_resol_mean 8.26
_diffrn_measured_fraction_theta_full 0.991
_diffrn_measured_fraction_theta_max 0.991
_diffrn_measurement_device_type
;
 Bruker-Nonius X8kappa APEX II CCD area detector'
;
_diffrn_measurement_method 'phi and omega scans with narrow frames'
_diffrn_radiation_monochromator graphite
_diffrn_radiation_source 'fine-focus sealed tube'
_diffrn_radiation_type MoK\a
_diffrn_radiation_wavelength 0.71073
_diffrn_reflns_av_R_equivalents 0.0343
_diffrn_reflns_av_sigmaI/netI 0.0294
_diffrn_reflns_limit_h_max 14
_diffrn_reflns_limit_h_min -11
_diffrn_reflns_limit_k_max 7
_diffrn_reflns_limit_k_min -15
_diffrn_reflns_limit_l_max 17
_diffrn_reflns_limit_l_min -16
_diffrn_reflns_number 35029
_diffrn_reflns_theta_full 30.55
_diffrn_reflns_theta_max 30.55
_diffrn_reflns_theta_min 1.74
_diffrn_standards_decay_% 0
_exptl_absorpt_coefficient_mu 7.306
_exptl_absorpt_correction_T_max 0.4743
_exptl_absorpt_correction_T_min 0.3877
_exptl_absorpt_correction_type multi-scan
_exptl_absorpt_process_details
;
 SADABS, Bruker (2006). APEX 2. Version 2.1. Bruker Analytical
 X-ray Solutions, Madison, Wisconsin, USA.
;
_exptl_crystal_colour yellow
_exptl_crystal_density_diffrn 1.887
_exptl_crystal_density_method 'not measured'
_exptl_crystal_description plate
_exptl_crystal_F_000 656
_exptl_crystal_size_max 0.16
_exptl_crystal_size_mid 0.15
_exptl_crystal_size_min 0.12
_refine_diff_density_max 0.870
_refine_diff_density_min -1.976
_refine_diff_density_rms 0.144
_refine_ls_extinction_method none
_refine_ls_goodness_of_fit_ref 1.081
_refine_ls_hydrogen_treatment mixed
_refine_ls_matrix_type full
_refine_ls_number_parameters 310
_refine_ls_number_reflns 7229
_refine_ls_number_restraints 4
_refine_ls_restrained_S_all 1.081
_refine_ls_R_factor_all 0.0333
_refine_ls_R_factor_gt 0.0277
_refine_ls_shift/su_max 0.001
_refine_ls_shift/su_mean 0.000
_refine_ls_structure_factor_coef Fsqd
_refine_ls_weighting_details 'calc w=1/[\s^2^(Fo^2^)+(0.0300P)^2^+2.5180P] where P=(Fo^2^+2Fc^2^)/3'
_refine_ls_weighting_scheme calc
_refine_ls_wR_factor_gt 0.0654
_refine_ls_wR_factor_ref 0.0676
_reflns_number_gt 6541
_reflns_number_total 7229
_reflns_threshold_expression >2sigma(I)
_cod_data_source_file om100723b_si_002.cif
_cod_data_source_block 6c
_cod_depositor_comments
;
The following automatic conversions were performed:

'_symmetry_cell_setting' value 'Triclinic' changed to 'triclinic'
according to /home/saulius/struct/CIF-dictionaries/cif_core.dic
dictionary named 'cif_core.dic' version 2.4.1 from 2010-06-29.

Automatic conversion script
Id: cif_fix_values 1715 2011-07-08 13:25:40Z adriana 
;
_cod_original_sg_symbol_H-M P-1
_cod_database_code 4066940

loop_
_symmetry_equiv_pos_as_xyz
'x, y, z'
'-x, -y, -z'

loop_
_atom_site_label
_atom_site_type_symbol
_atom_site_fract_x
_atom_site_fract_y
_atom_site_fract_z
_atom_site_U_iso_or_equiv
_atom_site_adp_type
_atom_site_occupancy
_atom_site_symmetry_multiplicity
_atom_site_calc_flag
_atom_site_refinement_flags
Ir1 Ir 0.250602(14) 0.219069(12) 0.333829(11) 0.01757(4) Uani 1 1 d .
Br1 Br 0.48716(5) 0.26184(4) 0.26408(4) 0.03234(9) Uani 1 1 d .
N1 N 0.1674(3) -0.0773(3) 0.3189(2) 0.0175(5) Uani 1 1 d .
N2 N 0.1514(3) -0.1936(3) 0.3508(3) 0.0215(6) Uani 1 1 d .
C1 C 0.2446(4) 0.0546(3) 0.3829(3) 0.0171(6) Uani 1 1 d .
C2 C 0.2192(4) -0.1748(3) 0.4520(3) 0.0225(7) Uani 1 1 d .
H2 H 0.2065 -0.2542 0.4761 0.027 Uiso 1 1 calc R
C3 C 0.3119(4) -0.0429(3) 0.5303(3) 0.0184(6) Uani 1 1 d .
C4 C 0.3909(4) -0.0272(4) 0.6367(3) 0.0246(7) Uani 1 1 d .
H4 H 0.3808 -0.1060 0.6607 0.030 Uiso 1 1 calc R
C5 C 0.4829(4) 0.1031(4) 0.7060(3) 0.0274(8) Uani 1 1 d .
H5 H 0.5367 0.1145 0.7781 0.033 Uiso 1 1 calc R
C6 C 0.4977(4) 0.2189(4) 0.6708(3) 0.0260(7) Uani 1 1 d .
H6 H 0.5628 0.3085 0.7189 0.031 Uiso 1 1 calc R
C7 C 0.4193(4) 0.2050(4) 0.5673(3) 0.0219(7) Uani 1 1 d .
H7 H 0.4293 0.2847 0.5449 0.026 Uiso 1 1 calc R
C8 C 0.3240(4) 0.0722(3) 0.4945(3) 0.0168(6) Uani 1 1 d .
C9 C 0.0958(4) -0.1102(3) 0.1971(3) 0.0182(6) Uani 1 1 d .
H9 H 0.1224 -0.0194 0.1803 0.022 Uiso 1 1 calc R
C10 C -0.0746(4) -0.1893(3) 0.1717(3) 0.0188(6) Uani 1 1 d .
C11 C -0.1580(4) -0.3038(4) 0.2105(3) 0.0255(7) Uani 1 1 d .
H11 H -0.1090 -0.3326 0.2612 0.031 Uiso 1 1 calc R
C12 C -0.3131(4) -0.3760(4) 0.1750(4) 0.0285(8) Uani 1 1 d .
H12 H -0.3693 -0.4538 0.2022 0.034 Uiso 1 1 calc R
C13 C -0.3862(4) -0.3367(4) 0.1011(4) 0.0323(8) Uani 1 1 d .
H13 H -0.4920 -0.3874 0.0768 0.039 Uiso 1 1 calc R
C14 C -0.3041(5) -0.2221(5) 0.0622(4) 0.0346(9) Uani 1 1 d .
H14 H -0.3534 -0.1943 0.0108 0.041 Uiso 1 1 calc R
C15 C -0.1495(4) -0.1484(4) 0.0987(3) 0.0287(8) Uani 1 1 d .
H15 H -0.0941 -0.0688 0.0735 0.034 Uiso 1 1 calc R
C16 C 0.1662(4) -0.1793(3) 0.1174(3) 0.0195(6) Uani 1 1 d .
C17 C 0.1362(4) -0.3154(4) 0.1052(3) 0.0231(7) Uani 1 1 d .
H17 H 0.0708 -0.3688 0.1481 0.028 Uiso 1 1 calc R
C18 C 0.2015(4) -0.3738(4) 0.0306(3) 0.0279(8) Uani 1 1 d .
H18 H 0.1821 -0.4664 0.0239 0.033 Uiso 1 1 calc R
C19 C 0.2943(4) -0.2985(4) -0.0338(3) 0.0286(8) Uani 1 1 d .
H19 H 0.3379 -0.3393 -0.0852 0.034 Uiso 1 1 calc R
C20 C 0.3238(4) -0.1630(4) -0.0234(3) 0.0280(8) Uani 1 1 d .
H20 H 0.3869 -0.1111 -0.0682 0.034 Uiso 1 1 calc R
C21 C 0.2608(4) -0.1027(4) 0.0532(3) 0.0228(7) Uani 1 1 d .
H21 H 0.2825 -0.0093 0.0614 0.027 Uiso 1 1 calc R
C22 C 0.1181(4) 0.2402(4) 0.4540(3) 0.0247(7) Uani 1 1 d D
H22 H 0.109(5) 0.194(4) 0.509(3) 0.030 Uiso 1 1 d D
C23 C 0.0241(4) 0.1650(4) 0.3457(3) 0.0250(7) Uani 1 1 d D
H23 H -0.027(5) 0.075(2) 0.339(4) 0.030 Uiso 1 1 d D
C24 C -0.0461(5) 0.2264(5) 0.2729(4) 0.0332(9) Uani 1 1 d .
H24A H -0.1448 0.1526 0.2284 0.040 Uiso 1 1 calc R
H24B H -0.0635 0.2968 0.3240 0.040 Uiso 1 1 calc R
C25 C 0.0501(5) 0.2927(5) 0.1909(4) 0.0361(9) Uani 1 1 d .
H25A H 0.0186 0.2236 0.1162 0.043 Uiso 1 1 calc R
H25B H 0.0319 0.3696 0.1791 0.043 Uiso 1 1 calc R
C26 C 0.2159(5) 0.3472(4) 0.2322(3) 0.0276(8) Uani 1 1 d D
H26 H 0.272(5) 0.349(5) 0.177(3) 0.033 Uiso 1 1 d D
C27 C 0.2941(4) 0.4314(4) 0.3413(4) 0.0272(8) Uani 1 1 d D
H27 H 0.396(2) 0.482(4) 0.354(4) 0.033 Uiso 1 1 d D
C28 C 0.2224(5) 0.4840(4) 0.4305(4) 0.0316(8) Uani 1 1 d .
H28A H 0.1360 0.4894 0.3919 0.038 Uiso 1 1 calc R
H28B H 0.2961 0.5783 0.4758 0.038 Uiso 1 1 calc R
C29 C 0.1688(5) 0.3913(4) 0.5108(4) 0.0315(8) Uani 1 1 d .
H29A H 0.2513 0.4235 0.5766 0.038 Uiso 1 1 calc R
H29B H 0.0843 0.4001 0.5406 0.038 Uiso 1 1 calc R

loop_
_atom_site_aniso_label
_atom_site_aniso_U_11
_atom_site_aniso_U_22
_atom_site_aniso_U_33
_atom_site_aniso_U_23
_atom_site_aniso_U_13
_atom_site_aniso_U_12
Ir1 0.01936(6) 0.01544(6) 0.01773(7) 0.00577(4) 0.00267(4) 0.00753(5)
Br1 0.03189(19) 0.0339(2) 0.0379(2) 0.01662(17) 0.01412(16) 0.01701(16)
N1 0.0194(13) 0.0159(12) 0.0174(13) 0.0062(10) 0.0013(10) 0.0080(10)
N2 0.0259(14) 0.0149(12) 0.0228(14) 0.0058(11) 0.0023(11) 0.0088(11)
C1 0.0166(14) 0.0176(14) 0.0175(15) 0.0051(12) 0.0032(11) 0.0081(11)
C2 0.0280(17) 0.0191(15) 0.0252(17) 0.0105(13) 0.0065(14) 0.0131(13)
C3 0.0189(15) 0.0216(15) 0.0187(15) 0.0078(12) 0.0057(12) 0.0115(12)
C4 0.0254(17) 0.0318(18) 0.0228(17) 0.0132(15) 0.0045(14) 0.0161(15)
C5 0.0246(17) 0.039(2) 0.0185(16) 0.0084(15) 0.0005(13) 0.0150(16)
C6 0.0242(17) 0.0279(18) 0.0195(17) 0.0014(14) -0.0009(13) 0.0095(14)
C7 0.0238(16) 0.0194(15) 0.0209(16) 0.0031(13) 0.0001(13) 0.0104(13)
C8 0.0170(14) 0.0200(14) 0.0157(14) 0.0063(12) 0.0043(11) 0.0097(12)
C9 0.0212(15) 0.0173(14) 0.0145(14) 0.0058(11) 0.0012(12) 0.0074(12)
C10 0.0203(15) 0.0199(15) 0.0138(14) 0.0013(12) 0.0012(12) 0.0090(12)
C11 0.0245(17) 0.0258(17) 0.0278(18) 0.0100(14) 0.0046(14) 0.0119(14)
C12 0.0252(18) 0.0254(17) 0.033(2) 0.0079(15) 0.0081(15) 0.0102(14)
C13 0.0228(18) 0.035(2) 0.033(2) 0.0036(17) 0.0033(16) 0.0110(16)
C14 0.0257(19) 0.043(2) 0.034(2) 0.0132(18) -0.0020(16) 0.0156(17)
C15 0.0251(18) 0.0304(19) 0.031(2) 0.0138(16) 0.0011(15) 0.0113(15)
C16 0.0161(14) 0.0212(15) 0.0161(15) 0.0023(12) -0.0011(11) 0.0061(12)
C17 0.0224(16) 0.0206(15) 0.0228(17) 0.0048(13) 0.0048(13) 0.0072(13)
C18 0.0263(18) 0.0218(16) 0.031(2) 0.0000(14) 0.0040(15) 0.0102(14)
C19 0.0221(17) 0.0336(19) 0.0251(18) 0.0005(15) 0.0035(14) 0.0119(15)
C20 0.0210(16) 0.035(2) 0.0220(17) 0.0082(15) 0.0047(14) 0.0079(15)
C21 0.0208(16) 0.0239(16) 0.0196(16) 0.0080(13) 0.0025(13) 0.0062(13)
C22 0.0284(18) 0.0233(16) 0.0274(18) 0.0099(14) 0.0111(15) 0.0142(14)
C23 0.0194(16) 0.0245(17) 0.0314(19) 0.0095(15) 0.0064(14) 0.0094(13)
C24 0.0260(19) 0.039(2) 0.037(2) 0.0126(18) 0.0011(16) 0.0172(17)
C25 0.033(2) 0.048(2) 0.033(2) 0.0185(19) 0.0007(17) 0.0211(19)
C26 0.0311(19) 0.0276(18) 0.0290(19) 0.0159(15) 0.0067(15) 0.0142(15)
C27 0.0315(19) 0.0164(15) 0.036(2) 0.0113(14) 0.0068(16) 0.0114(14)
C28 0.036(2) 0.0228(17) 0.038(2) 0.0056(16) 0.0076(17) 0.0165(16)
C29 0.037(2) 0.0268(18) 0.032(2) 0.0041(16) 0.0106(17) 0.0164(16)

loop_
_atom_type_symbol
_atom_type_description
_atom_type_scat_dispersion_real
_atom_type_scat_dispersion_imag
_atom_type_scat_source
C C 0.0033 0.0016 'International Tables Vol C Tables 4.2.6.8 and 6.1.1.4'
H H 0.0000 0.0000 'International Tables Vol C Tables 4.2.6.8 and 6.1.1.4'
N N 0.0061 0.0033 'International Tables Vol C Tables 4.2.6.8 and 6.1.1.4'
Br Br -0.2901 2.4595 'International Tables Vol C Tables 4.2.6.8 and 6.1.1.4'
Ir Ir -1.4442 7.9887 'International Tables Vol C Tables 4.2.6.8 and 6.1.1.4'

loop_
_geom_angle_atom_site_label_1
_geom_angle_atom_site_label_2
_geom_angle_atom_site_label_3
_geom_angle
C1 Ir1 C22 89.56(13)
C1 Ir1 C23 93.89(14)
C22 Ir1 C23 39.04(15)
C1 Ir1 C26 162.25(14)
C22 Ir1 C26 97.23(15)
C23 Ir1 C26 81.48(15)
C1 Ir1 C27 160.61(14)
C22 Ir1 C27 81.21(14)
C23 Ir1 C27 89.64(15)
C26 Ir1 C27 37.09(15)
C1 Ir1 Br1 90.92(9)
C22 Ir1 Br1 155.89(11)
C23 Ir1 Br1 164.53(11)
C26 Ir1 Br1 89.50(11)
C27 Ir1 Br1 90.69(11)
C1 N1 N2 127.0(3)
C1 N1 C9 120.7(3)
N2 N1 C9 112.2(3)
C2 N2 N1 116.8(3)
N1 C1 C8 114.6(3)
N1 C1 Ir1 124.6(2)
C8 C1 Ir1 120.8(2)
N2 C2 C3 124.5(3)
N2 C2 H2 117.7
C3 C2 H2 117.7
C8 C3 C4 120.9(3)
C8 C3 C2 116.6(3)
C4 C3 C2 122.5(3)
C5 C4 C3 119.4(3)
C5 C4 H4 120.3
C3 C4 H4 120.3
C4 C5 C6 120.3(3)
C4 C5 H5 119.9
C6 C5 H5 119.9
C7 C6 C5 120.9(3)
C7 C6 H6 119.5
C5 C6 H6 119.5
C6 C7 C8 119.9(3)
C6 C7 H7 120.1
C8 C7 H7 120.1
C3 C8 C7 118.5(3)
C3 C8 C1 120.4(3)
C7 C8 C1 121.0(3)
N1 C9 C10 114.9(3)
N1 C9 C16 110.6(3)
C10 C9 C16 112.5(3)
N1 C9 H9 106.0
C10 C9 H9 106.0
C16 C9 H9 106.0
C15 C10 C11 118.8(3)
C15 C10 C9 116.8(3)
C11 C10 C9 124.3(3)
C12 C11 C10 119.9(3)
C12 C11 H11 120.0
C10 C11 H11 120.0
C13 C12 C11 121.0(4)
C13 C12 H12 119.5
C11 C12 H12 119.5
C12 C13 C14 119.5(4)
C12 C13 H13 120.3
C14 C13 H13 120.3
C15 C14 C13 119.7(4)
C15 C14 H14 120.1
C13 C14 H14 120.1
C14 C15 C10 121.0(4)
C14 C15 H15 119.5
C10 C15 H15 119.5
C17 C16 C21 119.4(3)
C17 C16 C9 122.5(3)
C21 C16 C9 118.1(3)
C18 C17 C16 120.2(3)
C18 C17 H17 119.9
C16 C17 H17 119.9
C19 C18 C17 120.5(4)
C19 C18 H18 119.8
C17 C18 H18 119.8
C18 C19 C20 119.9(4)
C18 C19 H19 120.1
C20 C19 H19 120.1
C19 C20 C21 120.0(3)
C19 C20 H20 120.0
C21 C20 H20 120.0
C16 C21 C20 120.0(3)
C16 C21 H21 120.0
C20 C21 H21 120.0
C23 C22 C29 125.6(3)
C23 C22 Ir1 70.9(2)
C29 C22 Ir1 111.0(3)
C23 C22 H22 117(3)
C29 C22 H22 109(3)
Ir1 C22 H22 117(3)
C22 C23 C24 123.1(3)
C22 C23 Ir1 70.0(2)
C24 C23 Ir1 113.6(3)
C22 C23 H23 113(3)
C24 C23 H23 118(3)
Ir1 C23 H23 110(3)
C25 C24 C23 113.5(3)
C25 C24 H24A 108.9
C23 C24 H24A 108.9
C25 C24 H24B 108.9
C23 C24 H24B 108.9
H24A C24 H24B 107.7
C26 C25 C24 113.5(3)
C26 C25 H25A 108.9
C24 C25 H25A 108.9
C26 C25 H25B 108.9
C24 C25 H25B 108.9
H25A C25 H25B 107.7
C27 C26 C25 124.5(4)
C27 C26 Ir1 71.7(2)
C25 C26 Ir1 109.6(3)
C27 C26 H26 116(3)
C25 C26 H26 116(3)
Ir1 C26 H26 106(3)
C26 C27 C28 123.4(4)
C26 C27 Ir1 71.2(2)
C28 C27 Ir1 112.1(3)
C26 C27 H27 119(3)
C28 C27 H27 114(3)
Ir1 C27 H27 105(3)
C27 C28 C29 112.2(3)
C27 C28 H28A 109.2
C29 C28 H28A 109.2
C27 C28 H28B 109.2
C29 C28 H28B 109.2
H28A C28 H28B 107.9
C22 C29 C28 113.3(3)
C22 C29 H29A 108.9
C28 C29 H29A 108.9
C22 C29 H29B 108.9
C28 C29 H29B 108.9
H29A C29 H29B 107.7

loop_
_geom_bond_atom_site_label_1
_geom_bond_atom_site_label_2
_geom_bond_distance
Ir1 C1 2.025(3)
Ir1 C22 2.110(4)
Ir1 C23 2.122(4)
Ir1 C26 2.191(4)
Ir1 C27 2.199(3)
Ir1 Br1 2.4823(4)
Ir1 H9 2.6174
Ir1 H7 2.7830
Ir1 C7 3.266(3)
Ir1 C9 3.291(3)
N1 C1 1.349(4)
N1 N2 1.378(4)
N1 C9 1.495(4)
N2 C2 1.292(5)
C1 C8 1.453(4)
C2 C3 1.427(5)
C2 H2 0.9500
C3 C8 1.400(4)
C3 C4 1.403(5)
C4 C5 1.374(5)
C4 H4 0.9500
C5 C6 1.396(5)
C5 H5 0.9500
C6 C7 1.376(5)
C6 H6 0.9500
C7 C8 1.413(5)
C7 H7 0.9500
C9 C10 1.521(5)
C9 C16 1.529(5)
C9 H9 1.0000
C10 C15 1.390(5)
C10 C11 1.392(5)
C11 C12 1.391(5)
C11 H11 0.9500
C12 C13 1.375(6)
C12 H12 0.9500
C13 C14 1.390(6)
C13 H13 0.9500
C14 C15 1.388(5)
C14 H14 0.9500
C15 H15 0.9500
C16 C17 1.389(5)
C16 C21 1.391(5)
C17 C18 1.387(5)
C17 H17 0.9500
C18 C19 1.378(6)
C18 H18 0.9500
C19 C20 1.386(6)
C19 H19 0.9500
C20 C21 1.397(5)
C20 H20 0.9500
C21 H21 0.9500
C22 C23 1.414(5)
C22 C29 1.519(5)
C22 H22 0.91(4)
C23 C24 1.529(5)
C23 H23 0.892(19)
C24 C25 1.522(6)
C24 H24A 0.9900
C24 H24B 0.9900
C25 C26 1.509(6)
C25 H25A 0.9900
C25 H25B 0.9900
C26 C27 1.396(6)
C26 H26 0.91(5)
C27 C28 1.516(6)
C27 H27 0.915(19)
C28 C29 1.526(6)
C28 H28A 0.9900
C28 H28B 0.9900
C29 H29A 0.9900
C29 H29B 0.9900

loop_
_geom_torsion_atom_site_label_1
_geom_torsion_atom_site_label_2
_geom_torsion_atom_site_label_3
_geom_torsion_atom_site_label_4
_geom_torsion
C1 N1 N2 C2 -1.1(5)
C9 N1 N2 C2 174.9(3)
N2 N1 C1 C8 3.3(5)
C9 N1 C1 C8 -172.4(3)
N2 N1 C1 Ir1 -175.4(2)
C9 N1 C1 Ir1 8.8(4)
C22 Ir1 C1 N1 108.9(3)
C23 Ir1 C1 N1 70.1(3)
C26 Ir1 C1 N1 -3.9(6)
C27 Ir1 C1 N1 170.1(4)
Br1 Ir1 C1 N1 -95.2(3)
C22 Ir1 C1 C8 -69.7(3)
C23 Ir1 C1 C8 -108.5(3)
C26 Ir1 C1 C8 177.4(4)
C27 Ir1 C1 C8 -8.5(6)
Br1 Ir1 C1 C8 86.2(2)
N1 N2 C2 C3 -2.0(5)
N2 C2 C3 C8 2.5(5)
N2 C2 C3 C4 -175.9(3)
C8 C3 C4 C5 -0.9(5)
C2 C3 C4 C5 177.4(3)
C3 C4 C5 C6 0.0(6)
C4 C5 C6 C7 0.9(6)
C5 C6 C7 C8 -0.9(6)
C4 C3 C8 C7 0.9(5)
C2 C3 C8 C7 -177.5(3)
C4 C3 C8 C1 178.4(3)
C2 C3 C8 C1 0.0(5)
C6 C7 C8 C3 0.0(5)
C6 C7 C8 C1 -177.5(3)
N1 C1 C8 C3 -2.6(4)
Ir1 C1 C8 C3 176.2(2)
N1 C1 C8 C7 174.9(3)
Ir1 C1 C8 C7 -6.4(4)
C1 N1 C9 C10 -114.8(3)
N2 N1 C9 C10 68.9(4)
C1 N1 C9 C16 116.4(3)
N2 N1 C9 C16 -59.9(3)
N1 C9 C10 C15 138.3(3)
C16 C9 C10 C15 -93.9(4)
N1 C9 C10 C11 -46.1(5)
C16 C9 C10 C11 81.8(4)
C15 C10 C11 C12 0.8(5)
C9 C10 C11 C12 -174.7(3)
C10 C11 C12 C13 0.4(6)
C11 C12 C13 C14 -0.7(6)
C12 C13 C14 C15 -0.3(7)
C13 C14 C15 C10 1.6(7)
C11 C10 C15 C14 -1.8(6)
C9 C10 C15 C14 174.1(4)
N1 C9 C16 C17 74.4(4)
C10 C9 C16 C17 -55.6(4)
N1 C9 C16 C21 -107.1(3)
C10 C9 C16 C21 122.8(3)
C21 C16 C17 C18 0.7(5)
C9 C16 C17 C18 179.2(3)
C16 C17 C18 C19 -1.3(6)
C17 C18 C19 C20 0.6(6)
C18 C19 C20 C21 0.7(6)
C17 C16 C21 C20 0.5(5)
C9 C16 C21 C20 -178.0(3)
C19 C20 C21 C16 -1.2(5)
C1 Ir1 C22 C23 -96.7(2)
C26 Ir1 C22 C23 66.8(2)
C27 Ir1 C22 C23 100.4(2)
Br1 Ir1 C22 C23 172.00(19)
C1 Ir1 C22 C29 141.4(3)
C23 Ir1 C22 C29 -121.9(4)
C26 Ir1 C22 C29 -55.0(3)
C27 Ir1 C22 C29 -21.5(3)
Br1 Ir1 C22 C29 50.1(4)
C29 C22 C23 C24 -3.1(6)
Ir1 C22 C23 C24 -105.8(4)
C29 C22 C23 Ir1 102.7(4)
C1 Ir1 C23 C22 84.5(2)
C26 Ir1 C23 C22 -112.8(2)
C27 Ir1 C23 C22 -76.4(2)
Br1 Ir1 C23 C22 -167.7(3)
C1 Ir1 C23 C24 -157.1(3)
C22 Ir1 C23 C24 118.4(4)
C26 Ir1 C23 C24 5.6(3)
C27 Ir1 C23 C24 42.0(3)
Br1 Ir1 C23 C24 -49.3(6)
C22 C23 C24 C25 90.9(5)
Ir1 C23 C24 C25 10.1(5)
C23 C24 C25 C26 -28.1(5)
C24 C25 C26 C27 -49.2(6)
C24 C25 C26 Ir1 31.7(5)
C1 Ir1 C26 C27 176.7(4)
C22 Ir1 C26 C27 65.0(3)
C23 Ir1 C26 C27 100.8(3)
Br1 Ir1 C26 C27 -91.8(2)
C1 Ir1 C26 C25 55.7(6)
C22 Ir1 C26 C25 -56.0(3)
C23 Ir1 C26 C25 -20.2(3)
C27 Ir1 C26 C25 -121.0(4)
Br1 Ir1 C26 C25 147.2(3)
C25 C26 C27 C28 -2.9(6)
Ir1 C26 C27 C28 -104.5(3)
C25 C26 C27 Ir1 101.7(4)
C1 Ir1 C27 C26 -177.0(4)
C22 Ir1 C27 C26 -114.6(3)
C23 Ir1 C27 C26 -76.3(3)
Br1 Ir1 C27 C26 88.3(2)
C1 Ir1 C27 C28 -57.7(5)
C22 Ir1 C27 C28 4.8(3)
C23 Ir1 C27 C28 43.1(3)
C26 Ir1 C27 C28 119.3(4)
Br1 Ir1 C27 C28 -152.4(3)
C26 C27 C28 C29 94.3(4)
Ir1 C27 C28 C29 12.9(4)
C23 C22 C29 C28 -45.6(5)
Ir1 C22 C29 C28 35.5(4)
C27 C28 C29 C22 -31.6(5)
